data_1568705
loop_
_publ_author_name
'Bansal, Sadhna'
'Gonnade, Rajesh G.'
'Punji, Benudhar'

_publ_section_title
;
 Chemodivergent coupling of azoarenes with benzyl alcohols via a borrowing
 hydrogen strategy using a well-defined nickel catalyst
;
_journal_issue 9
_journal_name_full 'Catalysis Science &amp; Technology'
_journal_page_first 2705
_journal_page_last 2713
_journal_paper_doi 10.1039/D3CY00090G
_journal_volume 13
_journal_year 2023
_chemical_formula_moiety 'C20 H16 Cl2 N4 Ni O2, C H2 Cl2'
_chemical_formula_sum 'C21 H18 Cl4 N4 Ni O2'
_chemical_formula_weight 558.90
_space_group_crystal_system orthorhombic
_space_group_IT_number 33
_space_group_name_Hall 'P 2c -2n'
_space_group_name_H-M_alt 'P n a 21'
_atom_sites_solution_hydrogens mixed
_audit_creation_method SHELXL-2014/7
_audit_update_record
;
2022-10-07 deposited with the CCDC.	2023-03-27 downloaded from the CCDC.
;
_cell_angle_alpha 90
_cell_angle_beta 90
_cell_angle_gamma 90
_cell_formula_units_Z 4
_cell_length_a 19.3515(14)
_cell_length_b 10.4522(8)
_cell_length_c 11.3070(9)
_cell_measurement_reflns_used 9981
_cell_measurement_temperature 100(2)
_cell_measurement_theta_max 30.54
_cell_measurement_theta_min 2.77
_cell_volume 2287.0(3)
_computing_cell_refinement 'SAINT (Bruker, 2016)'
_computing_data_collection 'APEX3 (Bruker, 2016)'
_computing_data_reduction 'SAINT (Bruker, 2016)'
_computing_molecular_graphics 'Bruker SHELXTL, Mercury 2020.20'
_computing_publication_material 'Bruker SHELXTL'
_computing_structure_refinement 'SHELXL-2018/3 (Sheldrick, 2018)'
_computing_structure_solution 'SHELXT 2014/5 (Sheldrick, 2014)'
_diffrn_ambient_temperature 100(2)
_diffrn_detector 'Photon II CPAD Area Detector'
_diffrn_detector_area_resol_mean 7.39
_diffrn_measured_fraction_theta_full 0.995
_diffrn_measured_fraction_theta_max 0.996
_diffrn_measurement_device '\k-geometry diffractometer'
_diffrn_measurement_device_type 'Bruker D8 VENTURE Kappa Duo PHOTON II CPAD'
_diffrn_measurement_method '\f and \w scans'
_diffrn_radiation_monochromator 'multilayer mirrors'
_diffrn_radiation_type MoK\a
_diffrn_radiation_wavelength 0.71073
_diffrn_reflns_av_R_equivalents 0.0621
_diffrn_reflns_av_unetI/netI 0.0293
_diffrn_reflns_Laue_measured_fraction_full 0.995
_diffrn_reflns_Laue_measured_fraction_max 0.996
_diffrn_reflns_limit_h_max 27
_diffrn_reflns_limit_h_min -27
_diffrn_reflns_limit_k_max 14
_diffrn_reflns_limit_k_min -14
_diffrn_reflns_limit_l_max 16
_diffrn_reflns_limit_l_min -16
_diffrn_reflns_number 92687
_diffrn_reflns_point_group_measured_fraction_full 0.996
_diffrn_reflns_point_group_measured_fraction_max 0.996
_diffrn_reflns_theta_full 25.242
_diffrn_reflns_theta_max 30.585
_diffrn_reflns_theta_min 2.771
_diffrn_source 'micro-focus sealed tube'
_diffrn_source_type 'Incoatech I\mS HB'
_exptl_absorpt_coefficient_mu 1.343
_exptl_absorpt_correction_T_max 0.7461
_exptl_absorpt_correction_T_min 0.6474
_exptl_absorpt_correction_type multi-scan
_exptl_absorpt_process_details 'SADABS (BRUKER, 2016)'
_exptl_crystal_colour blue
_exptl_crystal_density_diffrn 1.623
_exptl_crystal_description block
_exptl_crystal_F_000 1136
_exptl_crystal_size_max 0.320
_exptl_crystal_size_mid 0.290
_exptl_crystal_size_min 0.210
_refine_diff_density_max 0.352
_refine_diff_density_min -0.645
_refine_diff_density_rms 0.064
_refine_ls_abs_structure_details
;
 Flack x determined using 2946 quotients [(I+)-(I-)]/[(I+)+(I-)]
 (Parsons, Flack and Wagner, Acta Cryst. B69 (2013) 249-259).
;
_refine_ls_abs_structure_Flack 0.010(4)
_refine_ls_extinction_method none
_refine_ls_goodness_of_fit_ref 1.071
_refine_ls_hydrogen_treatment mixed
_refine_ls_matrix_type full
_refine_ls_number_parameters 297
_refine_ls_number_reflns 6985
_refine_ls_number_restraints 3
_refine_ls_restrained_S_all 1.071
_refine_ls_R_factor_all 0.0296
_refine_ls_R_factor_gt 0.0246
_refine_ls_shift/su_max 0.001
_refine_ls_shift/su_mean 0.000
_refine_ls_structure_factor_coef Fsqd
_refine_ls_weighting_details 'w=1/[\s^2^(Fo^2^)+(0.0258P)^2^+0.8814P] where P=(Fo^2^+2Fc^2^)/3'
_refine_ls_weighting_scheme calc
_refine_ls_wR_factor_gt 0.0575
_refine_ls_wR_factor_ref 0.0610
_reflns_Friedel_coverage 0.912
_reflns_Friedel_fraction_full 0.998
_reflns_Friedel_fraction_max 0.996
_reflns_number_gt 6522
_reflns_number_total 6985
_reflns_threshold_expression 'I > 2\s(I)'
_cod_data_source_file d3cy00090g2.cif
_cod_data_source_block bluegreen_data1_0ma_a
_cod_depositor_comments 'Adding full bibliography for 1568705.cif.'
_cod_database_code 1568705
_shelx_shelxl_version_number 2014/7
_shelx_space_group_comment
;
The symmetry employed for this shelxl refinement is uniquely defined
by the following loop, which should always be used as a source of
symmetry information in preference to the above space-group names.
They are only intended as comments.
;
_shelx_estimated_absorpt_t_min 0.673
_shelx_estimated_absorpt_t_max 0.766

loop_
_space_group_symop_operation_xyz
'x, y, z'
'-x, -y, z+1/2'
'x+1/2, -y+1/2, z'
'-x+1/2, y+1/2, z+1/2'

loop_
_atom_site_label
_atom_site_type_symbol
_atom_site_fract_x
_atom_site_fract_y
_atom_site_fract_z
_atom_site_U_iso_or_equiv
_atom_site_adp_type
_atom_site_occupancy
_atom_site_site_symmetry_order
_atom_site_calc_flag
_atom_site_refinement_flags_posn
_atom_site_refinement_flags_adp
_atom_site_refinement_flags_occupancy
_atom_site_disorder_assembly
_atom_site_disorder_group
Ni1 Ni 0.36102(2) 0.83167(3) 0.64947(3) 0.00988(6) Uani 1 1 d . . . . .
Cl1 Cl 0.35879(3) 1.05998(5) 0.68995(5) 0.01547(11) Uani 1 1 d . . . . .
Cl2 Cl 0.24147(3) 0.80671(6) 0.71106(5) 0.01560(11) Uani 1 1 d . . . . .
O1 O 0.31613(10) 0.7813(2) 0.93731(18) 0.0262(4) Uani 1 1 d D . . . .
H1 H 0.293(2) 0.782(5) 0.874(3) 0.056(14) Uiso 1 1 d D . . . .
O2 O 0.31133(11) 1.05090(18) 0.44520(18) 0.0231(4) Uani 1 1 d D . . . .
H20 H 0.3208(19) 1.044(4) 0.518(2) 0.030(10) Uiso 1 1 d D . . . .
N1 N 0.41140(10) 0.81246(19) 0.81656(19) 0.0130(4) Uani 1 1 d . . . . .
N2 N 0.46357(10) 0.84591(19) 0.5996(2) 0.0137(4) Uani 1 1 d . . . . .
N3 N 0.36272(10) 0.63904(19) 0.61150(18) 0.0125(4) Uani 1 1 d . . . . .
N4 N 0.32330(10) 0.83246(19) 0.47267(19) 0.0131(4) Uani 1 1 d . . . . .
C1 C 0.38382(13) 0.8010(2) 0.9246(2) 0.0164(5) Uani 1 1 d . . . . .
C2 C 0.42268(14) 0.8067(3) 1.0289(2) 0.0204(5) Uani 1 1 d . . . . .
H2 H 0.4010 0.7999 1.1040 0.024 Uiso 1 1 calc R U . . .
C3 C 0.49283(15) 0.8222(3) 1.0200(3) 0.0228(5) Uani 1 1 d . . . . .
H3 H 0.5206 0.8258 1.0892 0.027 Uiso 1 1 calc R U . . .
C4 C 0.52297(14) 0.8328(3) 0.9089(3) 0.0204(5) Uani 1 1 d . . . . .
H4 H 0.5716 0.8428 0.9014 0.024 Uiso 1 1 calc R U . . .
C5 C 0.48159(13) 0.8287(2) 0.8097(2) 0.0140(5) Uani 1 1 d . . . . .
C6 C 0.51007(12) 0.8414(2) 0.6886(2) 0.0155(4) Uani 1 1 d . . . . .
C7 C 0.58100(12) 0.8475(3) 0.6670(3) 0.0213(6) Uani 1 1 d . . . . .
H7 H 0.6131 0.8434 0.7305 0.026 Uiso 1 1 calc R U . . .
C8 C 0.60389(14) 0.8598(3) 0.5510(3) 0.0265(6) Uani 1 1 d . . . . .
H8 H 0.6519 0.8653 0.5344 0.032 Uiso 1 1 calc R U . . .
C9 C 0.55640(14) 0.8638(3) 0.4602(3) 0.0230(5) Uani 1 1 d . . . . .
H9 H 0.5710 0.8716 0.3803 0.028 Uiso 1 1 calc R U . . .
C10 C 0.48657(14) 0.8562(3) 0.4884(2) 0.0185(5) Uani 1 1 d . . . . .
H10 H 0.4537 0.8583 0.4259 0.022 Uiso 1 1 calc R U . . .
C11 C 0.38483(12) 0.5476(2) 0.6854(2) 0.0165(4) Uani 1 1 d . . . . .
H11 H 0.4036 0.5721 0.7596 0.020 Uiso 1 1 calc R U . . .
C12 C 0.38134(12) 0.4183(2) 0.6575(3) 0.0201(5) Uani 1 1 d . . . . .
H12 H 0.3974 0.3555 0.7116 0.024 Uiso 1 1 calc R U . . .
C13 C 0.35398(14) 0.3831(2) 0.5492(3) 0.0218(5) Uani 1 1 d . . . . .
H13 H 0.3508 0.2954 0.5279 0.026 Uiso 1 1 calc R U . . .
C14 C 0.33133(13) 0.4774(2) 0.4721(3) 0.0198(5) Uani 1 1 d . . . . .
H14 H 0.3123 0.4549 0.3975 0.024 Uiso 1 1 calc R U . . .
C15 C 0.33679(12) 0.6057(2) 0.5052(2) 0.0145(4) Uani 1 1 d . . . . .
C16 C 0.31542(12) 0.7123(2) 0.4271(2) 0.0151(4) Uani 1 1 d . . . . .
C17 C 0.29064(14) 0.6910(3) 0.3142(2) 0.0219(5) Uani 1 1 d . . . . .
H17 H 0.2848 0.6063 0.2854 0.026 Uiso 1 1 calc R U . . .
C18 C 0.27437(14) 0.7955(3) 0.2435(3) 0.0250(6) Uani 1 1 d . . . . .
H18 H 0.2582 0.7829 0.1651 0.030 Uiso 1 1 calc R U . . .
C19 C 0.28188(14) 0.9173(3) 0.2878(2) 0.0220(5) Uani 1 1 d . . . . .
H19 H 0.2712 0.9898 0.2406 0.026 Uiso 1 1 calc R U . . .
C20 C 0.30571(12) 0.9317(3) 0.4041(2) 0.0168(5) Uani 1 1 d . . . . .
Cl3 Cl 0.43401(4) 0.50440(9) 0.22159(8) 0.03767(18) Uani 1 1 d . . . . .
Cl4 Cl 0.46087(4) 0.47371(8) -0.02973(7) 0.03200(16) Uani 1 1 d . . . . .
C21 C 0.39616(16) 0.4859(3) 0.0811(3) 0.0285(6) Uani 1 1 d . . . . .
H21A H 0.3660 0.5602 0.0640 0.034 Uiso 1 1 calc R U . . .
H21B H 0.3672 0.4079 0.0803 0.034 Uiso 1 1 calc R U . . .

loop_
_atom_site_aniso_label
_atom_site_aniso_U_11
_atom_site_aniso_U_22
_atom_site_aniso_U_33
_atom_site_aniso_U_23
_atom_site_aniso_U_13
_atom_site_aniso_U_12
Ni1 0.00909(11) 0.01049(12) 0.01005(12) -0.00055(11) -0.00051(11) -0.00005(9)
Cl1 0.0170(2) 0.0118(2) 0.0176(3) -0.0019(2) -0.0015(2) 0.00080(18)
Cl2 0.0101(2) 0.0218(2) 0.0149(3) -0.0013(2) 0.0002(2) -0.00065(18)
O1 0.0165(9) 0.0494(13) 0.0125(9) 0.0020(9) -0.0001(7) -0.0048(9)
O2 0.0310(10) 0.0165(9) 0.0217(10) 0.0051(7) -0.0093(8) -0.0003(7)
N1 0.0122(9) 0.0136(9) 0.0131(9) 0.0004(7) -0.0021(7) -0.0004(7)
N2 0.0115(9) 0.0118(9) 0.0177(10) -0.0001(7) 0.0012(7) 0.0004(7)
N3 0.0111(8) 0.0125(9) 0.0138(9) -0.0008(7) 0.0010(7) -0.0005(7)
N4 0.0124(9) 0.0153(9) 0.0116(9) 0.0005(7) -0.0019(7) -0.0010(7)
C1 0.0162(11) 0.0179(11) 0.0152(11) 0.0000(9) -0.0005(9) -0.0010(9)
C2 0.0264(13) 0.0201(12) 0.0146(12) 0.0013(9) -0.0049(10) -0.0013(10)
C3 0.0257(13) 0.0224(13) 0.0205(13) 0.0017(10) -0.0115(11) -0.0002(10)
C4 0.0161(11) 0.0201(12) 0.0249(14) 0.0012(10) -0.0087(10) -0.0013(9)
C5 0.0120(11) 0.0117(10) 0.0184(12) 0.0020(9) -0.0035(9) 0.0007(8)
C6 0.0115(10) 0.0117(9) 0.0232(12) 0.0021(9) 0.0012(8) 0.0015(7)
C7 0.0111(10) 0.0234(12) 0.0295(16) 0.0033(10) -0.0003(10) 0.0016(8)
C8 0.0134(11) 0.0249(13) 0.0411(17) 0.0056(12) 0.0079(11) 0.0018(10)
C9 0.0205(12) 0.0219(12) 0.0266(14) 0.0041(11) 0.0108(11) 0.0032(10)
C10 0.0185(12) 0.0170(11) 0.0199(13) 0.0015(10) 0.0028(10) -0.0001(9)
C11 0.0150(10) 0.0150(10) 0.0195(11) 0.0000(9) 0.0014(9) -0.0006(8)
C12 0.0200(10) 0.0121(9) 0.0281(14) 0.0010(11) 0.0053(11) 0.0015(8)
C13 0.0232(13) 0.0129(11) 0.0294(14) -0.0054(10) 0.0107(11) -0.0034(9)
C14 0.0216(12) 0.0173(11) 0.0205(12) -0.0077(10) 0.0058(10) -0.0051(9)
C15 0.0123(10) 0.0157(11) 0.0155(11) -0.0027(9) 0.0026(8) -0.0018(8)
C16 0.0125(10) 0.0191(11) 0.0136(11) -0.0038(9) 0.0001(8) -0.0001(8)
C17 0.0189(12) 0.0276(14) 0.0193(13) -0.0078(10) -0.0057(10) 0.0024(10)
C18 0.0213(12) 0.0394(16) 0.0144(12) -0.0035(11) -0.0054(10) 0.0033(11)
C19 0.0180(12) 0.0327(14) 0.0154(11) 0.0062(11) -0.0038(9) 0.0012(10)
C20 0.0134(10) 0.0206(11) 0.0163(11) 0.0026(9) -0.0008(9) 0.0002(8)
Cl3 0.0291(3) 0.0571(5) 0.0269(4) 0.0016(4) 0.0036(3) 0.0061(3)
Cl4 0.0409(4) 0.0291(4) 0.0261(4) 0.0032(3) 0.0046(3) 0.0014(3)
C21 0.0252(14) 0.0295(15) 0.0308(16) 0.0073(12) 0.0009(12) -0.0007(11)

loop_
_atom_type_symbol
_atom_type_description
_atom_type_scat_dispersion_real
_atom_type_scat_dispersion_imag
_atom_type_scat_source
C C 0.0033 0.0016 'International Tables Vol C Tables 4.2.6.8 and 6.1.1.4'
H H 0.0000 0.0000 'International Tables Vol C Tables 4.2.6.8 and 6.1.1.4'
Cl Cl 0.1484 0.1585 'International Tables Vol C Tables 4.2.6.8 and 6.1.1.4'
N N 0.0061 0.0033 'International Tables Vol C Tables 4.2.6.8 and 6.1.1.4'
Ni Ni 0.3393 1.1124 'International Tables Vol C Tables 4.2.6.8 and 6.1.1.4'
O O 0.0106 0.0060 'International Tables Vol C Tables 4.2.6.8 and 6.1.1.4'

loop_
_geom_angle_atom_site_label_1
_geom_angle_atom_site_label_2
_geom_angle_atom_site_label_3
_geom_angle
_geom_angle_site_symmetry_1
_geom_angle_site_symmetry_3
_geom_angle_publ_flag
N3 Ni1 N2 89.89(8) . . ?
N3 Ni1 N4 79.25(8) . . ?
N2 Ni1 N4 94.15(8) . . ?
N3 Ni1 N1 94.89(8) . . ?
N2 Ni1 N1 79.06(8) . . ?
N4 Ni1 N1 171.11(8) . . ?
N3 Ni1 Cl2 88.28(6) . . ?
N2 Ni1 Cl2 177.78(6) . . ?
N4 Ni1 Cl2 86.74(6) . . ?
N1 Ni1 Cl2 99.85(6) . . ?
N3 Ni1 Cl1 178.81(6) . . ?
N2 Ni1 Cl1 89.87(6) . . ?
N4 Ni1 Cl1 99.61(6) . . ?
N1 Ni1 Cl1 86.21(6) . . ?
Cl2 Ni1 Cl1 91.98(2) . . ?
C1 O1 H1 116(3) . . ?
C20 O2 H20 106(3) . . ?
C1 N1 C5 117.2(2) . . ?
C1 N1 Ni1 129.35(17) . . ?
C5 N1 Ni1 112.97(17) . . ?
C10 N2 C6 118.8(2) . . ?
C10 N2 Ni1 125.54(18) . . ?
C6 N2 Ni1 115.68(17) . . ?
C11 N3 C15 119.4(2) . . ?
C11 N3 Ni1 124.94(17) . . ?
C15 N3 Ni1 115.65(16) . . ?
C20 N4 C16 117.7(2) . . ?
C20 N4 Ni1 129.35(17) . . ?
C16 N4 Ni1 112.89(16) . . ?
O1 C1 N1 120.2(2) . . ?
O1 C1 C2 116.3(2) . . ?
N1 C1 C2 123.4(2) . . ?
C3 C2 C1 118.4(3) . . ?
C3 C2 H2 120.8 . . ?
C1 C2 H2 120.8 . . ?
C2 C3 C4 119.4(2) . . ?
C2 C3 H3 120.3 . . ?
C4 C3 H3 120.3 . . ?
C5 C4 C3 119.3(2) . . ?
C5 C4 H4 120.3 . . ?
C3 C4 H4 120.3 . . ?
N1 C5 C4 122.2(2) . . ?
N1 C5 C6 115.6(2) . . ?
C4 C5 C6 122.2(2) . . ?
N2 C6 C7 121.6(2) . . ?
N2 C6 C5 116.3(2) . . ?
C7 C6 C5 122.1(2) . . ?
C8 C7 C6 118.8(3) . . ?
C8 C7 H7 120.6 . . ?
C6 C7 H7 120.6 . . ?
C9 C8 C7 119.6(2) . . ?
C9 C8 H8 120.2 . . ?
C7 C8 H8 120.2 . . ?
C8 C9 C10 118.4(3) . . ?
C8 C9 H9 120.8 . . ?
C10 C9 H9 120.8 . . ?
N2 C10 C9 122.9(3) . . ?
N2 C10 H10 118.5 . . ?
C9 C10 H10 118.5 . . ?
N3 C11 C12 122.5(2) . . ?
N3 C11 H11 118.8 . . ?
C12 C11 H11 118.8 . . ?
C13 C12 C11 118.6(3) . . ?
C13 C12 H12 120.7 . . ?
C11 C12 H12 120.7 . . ?
C12 C13 C14 119.2(2) . . ?
C12 C13 H13 120.4 . . ?
C14 C13 H13 120.4 . . ?
C13 C14 C15 119.4(3) . . ?
C13 C14 H14 120.3 . . ?
C15 C14 H14 120.3 . . ?
N3 C15 C14 121.0(2) . . ?
N3 C15 C16 116.2(2) . . ?
C14 C15 C16 122.8(2) . . ?
N4 C16 C17 122.4(2) . . ?
N4 C16 C15 115.8(2) . . ?
C17 C16 C15 121.8(2) . . ?
C16 C17 C18 118.9(3) . . ?
C16 C17 H17 120.6 . . ?
C18 C17 H17 120.6 . . ?
C19 C18 C17 119.6(3) . . ?
C19 C18 H18 120.2 . . ?
C17 C18 H18 120.2 . . ?
C18 C19 C20 118.4(3) . . ?
C18 C19 H19 120.8 . . ?
C20 C19 H19 120.8 . . ?
O2 C20 N4 120.1(2) . . ?
O2 C20 C19 117.0(2) . . ?
N4 C20 C19 122.9(2) . . ?
Cl3 C21 Cl4 110.56(17) . . ?
Cl3 C21 H21A 109.5 . . ?
Cl4 C21 H21A 109.5 . . ?
Cl3 C21 H21B 109.5 . . ?
Cl4 C21 H21B 109.5 . . ?
H21A C21 H21B 108.1 . . ?

loop_
_geom_bond_atom_site_label_1
_geom_bond_atom_site_label_2
_geom_bond_distance
_geom_bond_site_symmetry_2
_geom_bond_publ_flag
Ni1 N3 2.059(2) . ?
Ni1 N2 2.069(2) . ?
Ni1 N4 2.128(2) . ?
Ni1 N1 2.135(2) . ?
Ni1 Cl2 2.4300(6) . ?
Ni1 Cl1 2.4302(6) . ?
O1 C1 1.334(3) . ?
O1 H1 0.85(2) . ?
O2 C20 1.334(3) . ?
O2 H20 0.84(2) . ?
N1 C1 1.339(3) . ?
N1 C5 1.371(3) . ?
N2 C10 1.338(3) . ?
N2 C6 1.351(3) . ?
N3 C11 1.339(3) . ?
N3 C15 1.349(3) . ?
N4 C20 1.339(3) . ?
N4 C16 1.366(3) . ?
C1 C2 1.400(3) . ?
C2 C3 1.371(4) . ?
C2 H2 0.9500 . ?
C3 C4 1.390(4) . ?
C3 H3 0.9500 . ?
C4 C5 1.379(4) . ?
C4 H4 0.9500 . ?
C5 C6 1.482(4) . ?
C6 C7 1.396(3) . ?
C7 C8 1.390(4) . ?
C7 H7 0.9500 . ?
C8 C9 1.379(4) . ?
C8 H8 0.9500 . ?
C9 C10 1.391(4) . ?
C9 H9 0.9500 . ?
C10 H10 0.9500 . ?
C11 C12 1.389(3) . ?
C11 H11 0.9500 . ?
C12 C13 1.384(4) . ?
C12 H12 0.9500 . ?
C13 C14 1.386(4) . ?
C13 H13 0.9500 . ?
C14 C15 1.396(3) . ?
C14 H14 0.9500 . ?
C15 C16 1.481(4) . ?
C16 C17 1.382(4) . ?
C17 C18 1.390(4) . ?
C17 H17 0.9500 . ?
C18 C19 1.375(4) . ?
C18 H18 0.9500 . ?
C19 C20 1.402(4) . ?
C19 H19 0.9500 . ?
Cl3 C21 1.760(3) . ?
Cl4 C21 1.776(3) . ?
C21 H21A 0.9900 . ?
C21 H21B 0.9900 . ?

loop_
_geom_torsion_atom_site_label_1
_geom_torsion_atom_site_label_2
_geom_torsion_atom_site_label_3
_geom_torsion_atom_site_label_4
_geom_torsion
_geom_torsion_site_symmetry_1
_geom_torsion_site_symmetry_2
_geom_torsion_site_symmetry_3
_geom_torsion_site_symmetry_4
_geom_torsion_publ_flag
C5 N1 C1 O1 -178.1(2) . . . . ?
Ni1 N1 C1 O1 10.1(4) . . . . ?
C5 N1 C1 C2 0.9(4) . . . . ?
Ni1 N1 C1 C2 -170.91(19) . . . . ?
O1 C1 C2 C3 177.7(2) . . . . ?
N1 C1 C2 C3 -1.3(4) . . . . ?
C1 C2 C3 C4 0.5(4) . . . . ?
C2 C3 C4 C5 0.6(4) . . . . ?
C1 N1 C5 C4 0.3(3) . . . . ?
Ni1 N1 C5 C4 173.4(2) . . . . ?
C1 N1 C5 C6 -179.8(2) . . . . ?
Ni1 N1 C5 C6 -6.7(3) . . . . ?
C3 C4 C5 N1 -1.0(4) . . . . ?
C3 C4 C5 C6 179.0(2) . . . . ?
C10 N2 C6 C7 0.2(3) . . . . ?
Ni1 N2 C6 C7 178.77(18) . . . . ?
C10 N2 C6 C5 -179.4(2) . . . . ?
Ni1 N2 C6 C5 -0.8(3) . . . . ?
N1 C5 C6 N2 5.1(3) . . . . ?
C4 C5 C6 N2 -175.0(2) . . . . ?
N1 C5 C6 C7 -174.4(2) . . . . ?
C4 C5 C6 C7 5.5(4) . . . . ?
N2 C6 C7 C8 0.6(4) . . . . ?
C5 C6 C7 C8 -179.8(2) . . . . ?
C6 C7 C8 C9 -0.9(4) . . . . ?
C7 C8 C9 C10 0.3(4) . . . . ?
C6 N2 C10 C9 -0.7(4) . . . . ?
Ni1 N2 C10 C9 -179.2(2) . . . . ?
C8 C9 C10 N2 0.4(4) . . . . ?
C15 N3 C11 C12 -0.9(3) . . . . ?
Ni1 N3 C11 C12 176.43(18) . . . . ?
N3 C11 C12 C13 0.0(4) . . . . ?
C11 C12 C13 C14 0.3(4) . . . . ?
C12 C13 C14 C15 0.2(4) . . . . ?
C11 N3 C15 C14 1.4(3) . . . . ?
Ni1 N3 C15 C14 -176.17(18) . . . . ?
C11 N3 C15 C16 -178.2(2) . . . . ?
Ni1 N3 C15 C16 4.3(3) . . . . ?
C13 C14 C15 N3 -1.0(4) . . . . ?
C13 C14 C15 C16 178.5(2) . . . . ?
C20 N4 C16 C17 0.3(4) . . . . ?
Ni1 N4 C16 C17 179.1(2) . . . . ?
C20 N4 C16 C15 178.9(2) . . . . ?
Ni1 N4 C16 C15 -2.4(3) . . . . ?
N3 C15 C16 N4 -1.1(3) . . . . ?
C14 C15 C16 N4 179.3(2) . . . . ?
N3 C15 C16 C17 177.4(2) . . . . ?
C14 C15 C16 C17 -2.2(4) . . . . ?
N4 C16 C17 C18 1.3(4) . . . . ?
C15 C16 C17 C18 -177.1(2) . . . . ?
C16 C17 C18 C19 -1.3(4) . . . . ?
C17 C18 C19 C20 -0.2(4) . . . . ?
C16 N4 C20 O2 178.9(2) . . . . ?
Ni1 N4 C20 O2 0.4(3) . . . . ?
C16 N4 C20 C19 -2.0(4) . . . . ?
Ni1 N4 C20 C19 179.52(18) . . . . ?
C18 C19 C20 O2 -178.9(2) . . . . ?
C18 C19 C20 N4 2.0(4) . . . . ?
